data_2007157
loop_
_publ_author_name
'Wilson, Claire'
'Howard, Judith A. K. '

_publ_section_title
;
 Two Dyotropomers Resulting from Irreversible Thermal (4\s+2\p) 2H
 Group Transfer
;
_journal_issue 4
_journal_name_full 'Acta Crystallographica Section C'
_journal_page_first 544
_journal_page_last 547
_journal_paper_doi 10.1107/S0108270197016557
_journal_volume 54
_journal_year 1998
_chemical_formula_sum 'C20 H16 Cl4'
_chemical_formula_weight 398.13
_chemical_name_systematic
;
 ?
;
_space_group_IT_number 2
_symmetry_cell_setting triclinic
_symmetry_space_group_name_Hall '-P 1'
_symmetry_space_group_name_H-M 'P -1'
_audit_creation_method SHELXTL
_cell_angle_alpha 72.980(3)
_cell_angle_beta 77.562(3)
_cell_angle_gamma 69.707(3)
_cell_formula_units_Z 2
_cell_length_a 7.0543(7)
_cell_length_b 8.8125(9)
_cell_length_c 15.0160(10)
_cell_measurement_reflns_used 510
_cell_measurement_temperature 150(2)
_cell_measurement_theta_max 24.1
_cell_measurement_theta_min 7.0
_cell_volume 830.42(13)
_computing_cell_refinement SMART
_computing_data_collection 'SMART (Siemens, 1995)'
_computing_data_reduction 'SAINT (Siemens, 1995)'
_computing_molecular_graphics SHELXTL
_computing_publication_material SHELXTL
_computing_structure_refinement SHELXTL
_computing_structure_solution 'SHELXTL (Sheldrick, 1994)'
_diffrn_ambient_temperature 150(2)
_diffrn_measurement_device 'Siemens SMART CCD'
_diffrn_measurement_method '\w  rotation with narrow frames'
_diffrn_radiation_monochromator graphite
_diffrn_radiation_source 'fine-focus sealed tube'
_diffrn_radiation_type MoK\a
_diffrn_radiation_wavelength 0.71073
_diffrn_reflns_av_R_equivalents 0.0316
_diffrn_reflns_av_sigmaI/netI 0.0297
_diffrn_reflns_limit_h_max 7
_diffrn_reflns_limit_h_min -8
_diffrn_reflns_limit_k_max 7
_diffrn_reflns_limit_k_min -10
_diffrn_reflns_limit_l_max 17
_diffrn_reflns_limit_l_min -17
_diffrn_reflns_number 3487
_diffrn_reflns_theta_max 25.14
_diffrn_reflns_theta_min 1.43
_exptl_absorpt_coefficient_mu 0.711
_exptl_absorpt_correction_T_max 0.89
_exptl_absorpt_correction_T_min 0.65
_exptl_absorpt_correction_type 'empirical via \y scans (SHELXTL; Sheldrick, 1994)'
_exptl_crystal_colour colourless
_exptl_crystal_density_diffrn 1.592
_exptl_crystal_description rectangular
_exptl_crystal_F_000 408
_exptl_crystal_size_max 0.50
_exptl_crystal_size_mid 0.42
_exptl_crystal_size_min 0.16
_refine_diff_density_max 0.295
_refine_diff_density_min -0.390
_refine_ls_extinction_coef 0.072(5)
_refine_ls_extinction_method SHELXL
_refine_ls_goodness_of_fit_all 1.118
_refine_ls_goodness_of_fit_obs 1.125
_refine_ls_hydrogen_treatment refxyz
_refine_ls_matrix_type full
_refine_ls_number_parameters 266
_refine_ls_number_reflns 2554
_refine_ls_number_restraints 0
_refine_ls_restrained_S_all 1.145
_refine_ls_restrained_S_obs 1.125
_refine_ls_R_factor_all 0.0411
_refine_ls_R_factor_obs .0388
_refine_ls_shift/esd_max 0.001
_refine_ls_shift/esd_mean 0.000
_refine_ls_structure_factor_coef Fsqd
_refine_ls_weighting_details 'w = 1/[\s^2^(Fo^2^)+(0.0414P)^2^+1.0763P] where P=(Fo^2^+2Fc^2^)/3'
_refine_ls_weighting_scheme calc
_refine_ls_wR_factor_all 0.0992
_refine_ls_wR_factor_obs .0947
_reflns_number_observed 2429
_reflns_number_total 2560
_reflns_observed_criterion >2sigma(I)
_cod_data_source_file cf1209.cif
_cod_data_source_block 2D
_cod_depositor_comments
;
The following automatic conversions were performed:

'_refine_ls_weighting_scheme' value 'calc w =
1/[\s^2^(Fo^2^)+(0.0414P)^2^+1.0763P] where P=(Fo^2^+2Fc^2^)/3' was
changed to 'calc'. New tag '_refine_ls_weighting_details' was
created. The value of the new tag was set to 'w =
1/[\s^2^(Fo^2^)+(0.0414P)^2^+1.0763P] where P=(Fo^2^+2Fc^2^)/3'.

Automatic conversion script
Id: cif_fix_values 3143 2015-03-26 13:38:13Z robertas 
;
_cod_original_cell_volume 830.40(10)
_cod_database_code 2007157

loop_
_symmetry_equiv_pos_as_xyz
'x, y, z'
'-x, -y, -z'

loop_
_atom_site_aniso_label
_atom_site_aniso_U_11
_atom_site_aniso_U_22
_atom_site_aniso_U_33
_atom_site_aniso_U_12
_atom_site_aniso_U_13
_atom_site_aniso_U_23
Cl3 .0274(4) .0249(4) .0180(3) -.0078(3) -.0040(2) -.0023(2)
Cl4 .0300(4) .0357(4) .0209(3) -.0137(3) .0044(2) -.0119(3)
Cl5 .0250(4) .0283(4) .0359(4) -.0045(3) .0036(3) -.0158(3)
Cl6 .0350(4) .0190(3) .0305(4) -.0011(3) -.0041(3) -.0039(3)
C1 .0255(13) .0181(12) .0181(12) -.0051(10) -.0031(10) -.0034(10)
C2 .0235(12) .0185(12) .0208(12) -.0075(10) -.0043(10) -.0056(10)
C3 .0243(12) .0220(12) .0181(12) -.0096(10) -.0023(10) -.0042(10)
C4 .0252(13) .0269(13) .0191(12) -.0130(11) .0000(10) -.0079(10)
C5 .0220(12) .0215(13) .0282(13) -.0085(10) .0012(10) -.0126(11)
C6 .0258(13) .0173(12) .0244(13) -.0070(10) -.0062(10) -.0042(10)
C7 .0247(13) .0210(12) .0202(12) -.0082(10) -.0027(10) -.0064(10)
C8 .0266(13) .0183(12) .0169(12) -.0039(10) -.0022(10) -.0037(10)
C14 .0252(13) .0236(13) .0173(12) -.0060(10) .0010(10) -.0088(10)
C17 .0272(13) .0296(14) .0184(12) -.0034(11) -.0012(10) -.0070(11)
C18 .0328(15) .037(2) .0249(14) -.0092(12) -.0019(11) -.0138(12)
C19 .0332(15) .0319(15) .0303(14) -.0088(12) .0015(11) -.0182(12)
C20 .0286(13) .0222(13) .0260(13) -.0075(11) .0022(11) -.0099(11)
C13 .0229(12) .0230(13) .0187(12) -.0054(10) -.0006(10) -.0069(10)
C12 .0236(13) .0210(12) .0213(12) -.0041(10) -.0024(10) -.0048(10)
C16 .0280(14) .0274(14) .0244(14) -.0060(11) .0014(11) -.0075(11)
C15 .0295(14) .0301(14) .0220(13) -.0098(12) .0046(11) -.0043(11)
C9 .0306(14) .0193(13) .0220(13) -.0068(11) -.0012(11) -.0015(10)
C10 .0305(14) .0258(14) .0299(14) -.0106(12) -.0026(11) -.0085(11)
C11 .0305(14) .0287(14) .0217(13) -.0105(11) -.0027(11) -.0075(11)

loop_
_atom_site_label
_atom_site_fract_x
_atom_site_fract_y
_atom_site_fract_z
_atom_site_U_iso_or_equiv
_atom_site_thermal_displace_type
_atom_site_calc_flag
_atom_site_refinement_flags
_atom_site_occupancy
_atom_site_disorder_group
_atom_site_type_symbol
Cl3 .26784(9) .97594(7) .49716(4) .0239(2) Uani d . 1 . Cl
Cl4 .64330(10) .70741(8) .42565(4) .0279(2) Uani d . 1 . Cl
Cl5 .83007(10) .36987(8) .56570(5) .0301(2) Uani d . 1 . Cl
Cl6 .62906(10) .30062(7) .77281(5) .0305(2) Uani d . 1 . Cl
C1 .1333(4) .9043(3) .7117(2) .0211(5) Uani d . 1 . C
C2 .3040(4) .7722(3) .6705(2) .0202(5) Uani d . 1 . C
C3 .3816(4) .7960(3) .5757(2) .0210(5) Uani d . 1 . C
C4 .5449(4) .6730(3) .5430(2) .0222(5) Uani d . 1 . C
C5 .6274(4) .5228(3) .6047(2) .0226(5) Uani d . 1 . C
C6 .5403(4) .4956(3) .6986(2) .0221(5) Uani d . 1 . C
C7 .3826(4) .6199(3) .7323(2) .0213(5) Uani d . 1 . C
C8 .2807(4) .5988(3) .8334(2) .0216(5) Uani d . 1 . C
C14 .2643(4) .7532(3) .8642(2) .0222(5) Uani d . 1 . C
C17 .3176(4) .7471(3) .9492(2) .0264(6) Uani d . 1 . C
C18 .3047(4) .8933(4) .9710(2) .0306(6) Uani d . 1 . C
C19 .2379(4) 1.0448(4) .9090(2) .0305(6) Uani d . 1 . C
C20 .1809(4) 1.0528(3) .8241(2) .0256(6) Uani d . 1 . C
C13 .1935(4) .9066(3) .8020(2) .0219(5) Uani d . 1 . C
C12 -.0831(4) .8747(3) .7256(2) .0228(5) Uani d . 1 . C
C16 -.1909(4) .8562(3) .8274(2) .0277(6) Uani d . 1 . C
C15 -.1105(4) .6828(3) .8926(2) .0287(6) Uani d . 1 . C
C9 .0703(4) .5632(3) .8449(2) .0253(6) Uani d . 1 . C
C10 .0093(4) .5556(3) .7545(2) .0279(6) Uani d . 1 . C
C11 -.0807(4) .7285(3) .6896(2) .0263(6) Uani d . 1 . C
H1 .115(5) 1.013(5) .669(3) .050 Uiso d . 1 . H
H8 .367(6) .507(5) .872(3) .050 Uiso d . 1 . H
H17 .366(5) .641(5) .992(3) .050 Uiso d . 1 . H
H18 .352(6) .889(5) 1.024(3) .050 Uiso d . 1 . H
H19 .233(5) 1.142(5) .924(3) .050 Uiso d . 1 . H
H20 .139(6) 1.155(5) .782(3) .050 Uiso d . 1 . H
H12 -.167(6) .978(5) .688(3) .050 Uiso d . 1 . H
H16B -.336(6) .877(4) .825(3) .050 Uiso d . 1 . H
H16A -.183(5) .944(5) .855(3) .050 Uiso d . 1 . H
H15B -.226(6) .630(4) .914(3) .050 Uiso d . 1 . H
H15A -.065(5) .692(4) .951(3) .050 Uiso d . 1 . H
H9 .094(5) .455(5) .886(3) .050 Uiso d . 1 . H
H10B -.096(6) .495(4) .773(3) .050 Uiso d . 1 . H
H10A .128(6) .487(5) .718(3) .050 Uiso d . 1 . H
H11B -.220(6) .739(4) .685(3) .050 Uiso d . 1 . H
H11A -.018(6) .736(4) .626(3) .050 Uiso d . 1 . H

loop_
_atom_type_symbol
_atom_type_description
_atom_type_scat_dispersion_real
_atom_type_scat_dispersion_imag
_atom_type_scat_source
C C .0033 .0016 'International Tables Vol C Tables 4.2.6.8 and 6.1.1.4'
H H .0000 .0000 'International Tables Vol C Tables 4.2.6.8 and 6.1.1.4'
Cl Cl .1484 .1585 'International Tables Vol C Tables 4.2.6.8 and 6.1.1.4'

loop_
_geom_angle_atom_site_label_1
_geom_angle_atom_site_label_2
_geom_angle_atom_site_label_3
_geom_angle
C13 C1 C2 107.3(2)
C13 C1 C12 113.1(2)
C2 C1 C12 112.3(2)
C13 C1 H1 109.(2)
C2 C1 H1 111.(2)
C12 C1 H1 104.(2)
C3 C2 C7 119.5(2)
C3 C2 C1 123.4(2)
C7 C2 C1 117.1(2)
C3 C2 H11A 88.0(8)
C7 C2 H11A 102.8(8)
C1 C2 H11A 79.2(8)
C3 C2 C11 107.8(2)
C7 C2 C11 93.8(2)
C1 C2 C11 67.29(14)
H11A C2 C11 19.9(8)
C3 C2 C10 120.2(2)
C7 C2 C10 64.15(14)
C1 C2 C10 83.99(14)
H11A C2 C10 41.9(8)
C11 C2 C10 29.65(8)
C2 C3 C4 120.7(2)
C2 C3 Cl3 119.6(2)
C4 C3 Cl3 119.7(2)
C5 C4 C3 119.9(2)
C5 C4 Cl4 120.2(2)
C3 C4 Cl4 119.9(2)
C4 C5 C6 119.1(2)
C4 C5 Cl5 120.6(2)
C6 C5 Cl5 120.4(2)
C7 C6 C5 121.2(2)
C7 C6 Cl6 120.1(2)
C5 C6 Cl6 118.7(2)
C6 C7 C2 119.4(2)
C6 C7 C8 124.0(2)
C2 C7 C8 116.6(2)
C6 C7 H10A 89.7(9)
C2 C7 H10A 96.0(8)
C8 C7 H10A 82.2(8)
C6 C7 C10 110.2(2)
C2 C7 C10 89.3(2)
C8 C7 C10 67.56(14)
H10A C7 C10 21.0(9)
C6 C7 C11 123.7(2)
C2 C7 C11 60.64(14)
C8 C7 C11 82.23(15)
H10A C7 C11 40.9(8)
C10 C7 C11 28.74(8)
C14 C8 C7 106.9(2)
C14 C8 C9 114.2(2)
C7 C8 C9 111.9(2)
C14 C8 H8 107.(2)
C7 C8 H8 109.(2)
C9 C8 H8 108.(2)
C17 C14 C13 119.8(2)
C17 C14 C8 123.4(2)
C13 C14 C8 116.8(2)
C17 C14 C15 110.5(2)
C13 C14 C15 93.2(2)
C8 C14 C15 66.06(14)
C14 C17 C18 120.0(3)
C14 C17 H17 120.(2)
C18 C17 H17 120.(2)
C19 C18 C17 120.4(3)
C19 C18 H18 119.(2)
C17 C18 H18 120.(2)
C18 C19 C20 120.3(3)
C18 C19 H19 120.(2)
C20 C19 H19 120.(2)
C13 C20 C19 119.6(3)
C13 C20 H20 120.(2)
C19 C20 H20 120.(2)
C20 C13 C14 120.0(2)
C20 C13 C1 122.9(2)
C14 C13 C1 117.0(2)
C20 C13 C16 112.5(2)
C14 C13 C16 89.7(2)
C1 C13 C16 67.20(14)
C11 C12 C16 108.5(2)
C11 C12 C1 114.6(2)
C16 C12 C1 114.3(2)
C11 C12 H12 108.(2)
C16 C12 H12 107.(2)
C1 C12 H12 104.(2)
C15 C16 C12 114.4(2)
C15 C16 C13 90.5(2)
C12 C16 C13 65.39(14)
C15 C16 H16B 108.(2)
C12 C16 H16B 107.(2)
C13 C16 H16B 161.(2)
C15 C16 H16A 110.(2)
C12 C16 H16A 110.(2)
C13 C16 H16A 63.(2)
H16B C16 H16A 107.(3)
C9 C15 C16 113.6(2)
C9 C15 C14 65.54(15)
C16 C15 C14 86.5(2)
C9 C15 H15B 107.(2)
C16 C15 H15B 108.(2)
C14 C15 H15B 165.(2)
C9 C15 H15A 108.(2)
C16 C15 H15A 111.(2)
C14 C15 H15A 64.(2)
H15B C15 H15A 109.(3)
C10 C9 C15 108.5(2)
C10 C9 C8 115.4(2)
C15 C9 C8 114.0(2)
C10 C9 H9 107.(2)
C15 C9 H9 108.(2)
C8 C9 H9 103.(2)
C9 C10 C11 114.1(2)
C9 C10 C7 65.06(15)
C11 C10 C7 90.4(2)
C9 C10 C2 79.58(15)
C11 C10 C2 63.95(14)
C7 C10 C2 26.51(7)
C9 C10 H10B 108.(2)
C11 C10 H10B 109.(2)
C7 C10 H10B 161.(2)
C2 C10 H10B 172.(2)
C9 C10 H10A 111.(2)
C11 C10 H10A 109.(2)
C7 C10 H10A 64.(2)
C2 C10 H10A 75.(2)
H10B C10 H10A 106.(3)
C12 C11 C10 113.8(2)
C12 C11 C2 65.67(14)
C10 C11 C2 86.4(2)
C12 C11 C7 78.40(15)
C10 C11 C7 60.83(14)
C2 C11 C7 25.60(7)
C12 C11 H11B 109.(2)
C10 C11 H11B 107.(2)
C2 C11 H11B 166.(2)
C7 C11 H11B 168.(2)
C12 C11 H11A 111.(2)
C10 C11 H11A 113.(2)
C2 C11 H11A 70.(2)
C7 C11 H11A 83.(2)
H11B C11 H11A 102.(3)

loop_
_geom_bond_atom_site_label_1
_geom_bond_atom_site_label_2
_geom_bond_site_symmetry_2
_geom_bond_distance
_geom_bond_publ_flag
Cl3 C3 . 1.726(2) ?
Cl4 C4 . 1.728(2) ?
Cl5 C5 . 1.723(2) ?
Cl6 C6 . 1.738(2) ?
C1 C13 . 1.512(3) ?
C1 C2 . 1.522(3) ?
C1 C12 . 1.597(3) ?
C1 H1 . .97(4) ?
C2 C3 . 1.393(3) ?
C2 C7 . 1.395(3) yes
C2 H11A . 2.64(4) ?
C2 C11 . 2.814(4) ?
C2 C10 . 3.126(4) ?
C3 C4 . 1.394(4) ?
C4 C5 . 1.390(4) ?
C5 C6 . 1.397(4) ?
C6 C7 . 1.389(4) ?
C7 C8 . 1.522(3) ?
C7 H10A . 2.54(4) ?
C7 C10 . 2.813(4) ?
C7 C11 . 3.222(4) ?
C8 C14 . 1.521(3) ?
C8 C9 . 1.585(4) ?
C8 H8 . .95(4) ?
C14 C17 . 1.387(4) ?
C14 C13 . 1.394(4) ?
C14 C15 . 2.838(4) ?
C17 C18 . 1.388(4) ?
C17 H17 . .96(4) ?
C18 C19 . 1.377(4) ?
C18 H18 . .91(4) ?
C19 C20 . 1.394(4) ?
C19 H19 . .93(4) ?
C20 C13 . 1.392(4) ?
C20 H20 . .93(4) ?
C13 C16 . 2.825(4) ?
C12 C11 . 1.530(4) yes
C12 C16 . 1.542(3) ?
C12 H12 . .98(4) ?
C16 C15 . 1.542(4) ?
C16 H16B . .98(4) ?
C16 H16A . .99(4) ?
C15 C9 . 1.538(4) ?
C15 H15B . 1.03(4) ?
C15 H15A . 1.03(4) ?
C9 C10 . 1.536(4) ?
C9 H9 . .95(4) ?
C10 C11 . 1.549(4) ?
C10 H10B . 1.00(4) ?
C10 H10A . 1.01(4) ?
C11 H11B . .97(4) ?
C11 H11A . .96(4) ?
